data_7015778
loop_
_publ_author_name
'Liu, Zhi-hong'
'Xu, Yan-Chao'
'Xie, Ling-Zhi'
'Sun, Hong-Mei'
'Shen, Qi'
'Zhang, Yong'

_publ_section_title
;
 Controlled synthesis of nickel(II) dihalides bearing two different or
 identical N-heterocyclic carbene ligands and the influence of carbene
 ligands on their structures and catalysis.
;
_journal_issue 17
_journal_name_full 'Dalton transactions (Cambridge, England : 2003)'
_journal_page_first 4697
_journal_page_last 4706
_journal_paper_doi 10.1039/c1dt10077g
_journal_volume 40
_journal_year 2011
_chemical_formula_moiety 'C18 H32 Cl2 N4 Ni'
_chemical_formula_sum 'C18 H32 Cl2 N4 Ni'
_chemical_formula_weight 434.09
_chemical_name_systematic
;
?
;
_space_group_IT_number 14
_symmetry_cell_setting monoclinic
_symmetry_Int_Tables_number 14
_symmetry_space_group_name_Hall '-P 2ybc'
_symmetry_space_group_name_H-M 'P 1 21/c 1'
_atom_sites_solution_hydrogens geom
_atom_sites_solution_primary direct
_atom_sites_solution_secondary difmap
_audit_creation_method SHELXL-97
_cell_angle_alpha 90.00
_cell_angle_beta 111.472(4)
_cell_angle_gamma 90.00
_cell_formula_units_Z 4
_cell_length_a 16.280(4)
_cell_length_b 8.7682(16)
_cell_length_c 16.734(4)
_cell_measurement_reflns_used 8015
_cell_measurement_temperature 193(2)
_cell_measurement_theta_max 27.5
_cell_measurement_theta_min 3.4
_cell_volume 2222.9(9)
_computing_cell_refinement CrystalClear
_computing_data_collection CrystalClear
_computing_data_reduction CrystalStructure
_computing_structure_refinement 'SHELXL-97 (Sheldrick, 1997)'
_computing_structure_solution 'SHELXS-97 (Sheldrick, 1990)'
_diffrn_ambient_temperature 193(2)
_diffrn_detector_area_resol_mean 7.31
_diffrn_measured_fraction_theta_full 0.996
_diffrn_measured_fraction_theta_max 0.996
_diffrn_measurement_device_type 'Rigaku Mercury'
_diffrn_measurement_method \w
_diffrn_radiation_monochromator graphite
_diffrn_radiation_source 'fine-focus sealed tube'
_diffrn_radiation_type MoK\a
_diffrn_radiation_wavelength 0.71070
_diffrn_reflns_av_R_equivalents 0.0365
_diffrn_reflns_av_sigmaI/netI 0.0295
_diffrn_reflns_limit_h_max 21
_diffrn_reflns_limit_h_min -21
_diffrn_reflns_limit_k_max 11
_diffrn_reflns_limit_k_min -10
_diffrn_reflns_limit_l_max 21
_diffrn_reflns_limit_l_min -21
_diffrn_reflns_number 24040
_diffrn_reflns_theta_full 27.48
_diffrn_reflns_theta_max 27.48
_diffrn_reflns_theta_min 3.39
_exptl_absorpt_coefficient_mu 1.121
_exptl_absorpt_correction_T_max 0.8152
_exptl_absorpt_correction_T_min 0.6323
_exptl_absorpt_correction_type multi-scan
_exptl_absorpt_process_details 'Jacobson, R. (1998) Private communication'
_exptl_crystal_colour orange-red
_exptl_crystal_density_diffrn 1.297
_exptl_crystal_density_method 'not measured'
_exptl_crystal_description block
_exptl_crystal_F_000 920
_exptl_crystal_size_max 0.45
_exptl_crystal_size_mid 0.40
_exptl_crystal_size_min 0.19
_refine_diff_density_max 0.660
_refine_diff_density_min -0.656
_refine_diff_density_rms 0.057
_refine_ls_extinction_method none
_refine_ls_goodness_of_fit_ref 1.182
_refine_ls_hydrogen_treatment constr
_refine_ls_matrix_type full
_refine_ls_number_parameters 237
_refine_ls_number_reflns 5082
_refine_ls_number_restraints 0
_refine_ls_restrained_S_all 1.182
_refine_ls_R_factor_all 0.0710
_refine_ls_R_factor_gt 0.0579
_refine_ls_shift/su_max 0.000
_refine_ls_shift/su_mean 0.000
_refine_ls_structure_factor_coef Fsqd
_refine_ls_weighting_details 'calc w=1/[\s^2^(Fo^2^)+(0.0298P)^2^+2.9022P] where P=(Fo^2^+2Fc^2^)/3'
_refine_ls_weighting_scheme calc
_refine_ls_wR_factor_gt 0.1089
_refine_ls_wR_factor_ref 0.1138
_reflns_number_gt 4436
_reflns_number_total 5082
_reflns_threshold_expression >2sigma(I)
_cod_data_source_file c1dt10077g.txt
_cod_data_source_block shelxl4
_cod_original_cell_volume 2222.9(8)
_cod_original_sg_symbol_H-M 'P 21/c'
_cod_database_code 7015778

loop_
_symmetry_equiv_pos_as_xyz
'x, y, z'
'-x, y+1/2, -z+1/2'
'-x, -y, -z'
'x, -y-1/2, z-1/2'

loop_
_atom_site_label
_atom_site_type_symbol
_atom_site_fract_x
_atom_site_fract_y
_atom_site_fract_z
_atom_site_U_iso_or_equiv
_atom_site_adp_type
_atom_site_occupancy
_atom_site_symmetry_multiplicity
_atom_site_calc_flag
_atom_site_refinement_flags
_atom_site_disorder_assembly
_atom_site_disorder_group
Ni1 Ni 0.5000 0.5000 0.0000 0.02574(13) Uani 1 2 d S . .
Ni2 Ni 1.0000 0.5000 0.5000 0.03203(14) Uani 1 2 d S . .
Cl1 Cl 0.42761(6) 0.63438(13) 0.06213(5) 0.0605(3) Uani 1 1 d . . .
Cl2 Cl 0.90857(5) 0.63938(9) 0.39720(6) 0.0521(2) Uani 1 1 d . . .
N1 N 0.65902(15) 0.5145(3) 0.15896(15) 0.0356(6) Uani 1 1 d . . .
N2 N 0.57843(15) 0.3213(3) 0.15755(15) 0.0352(6) Uani 1 1 d . . .
N3 N 0.84300(15) 0.3139(3) 0.47869(15) 0.0352(5) Uani 1 1 d . . .
N4 N 0.92477(15) 0.2050(3) 0.42059(14) 0.0314(5) Uani 1 1 d . . .
C1 C 0.58334(16) 0.4435(3) 0.11080(17) 0.0293(6) Uani 1 1 d . . .
C2 C 0.7013(2) 0.4374(4) 0.23497(19) 0.0426(7) Uani 1 1 d . . .
H2 H 0.7555 0.4648 0.2790 0.051 Uiso 1 1 calc R . .
C3 C 0.6511(2) 0.3168(4) 0.23427(19) 0.0449(8) Uani 1 1 d . . .
H3 H 0.6627 0.2419 0.2780 0.054 Uiso 1 1 calc R . .
C4 C 0.6914(2) 0.6554(4) 0.1328(2) 0.0430(7) Uani 1 1 d . . .
H4 H 0.6433 0.6984 0.0815 0.052 Uiso 1 1 calc R . .
C5 C 0.7155(3) 0.7713(4) 0.2038(3) 0.0722(12) Uani 1 1 d . . .
H5A H 0.6648 0.7888 0.2209 0.108 Uiso 1 1 calc R . .
H5B H 0.7321 0.8672 0.1836 0.108 Uiso 1 1 calc R . .
H5C H 0.7654 0.7334 0.2531 0.108 Uiso 1 1 calc R . .
C6 C 0.7692(4) 0.6195(6) 0.1086(5) 0.112(2) Uani 1 1 d . . .
H6A H 0.8135 0.5639 0.1556 0.168 Uiso 1 1 calc R . .
H6B H 0.7950 0.7146 0.0977 0.168 Uiso 1 1 calc R . .
H6C H 0.7501 0.5564 0.0566 0.168 Uiso 1 1 calc R . .
C7 C 0.5050(2) 0.2107(4) 0.1312(2) 0.0416(7) Uani 1 1 d . . .
H7 H 0.4642 0.2393 0.0721 0.050 Uiso 1 1 calc R . .
C8 C 0.4541(3) 0.2233(7) 0.1900(3) 0.0961(19) Uani 1 1 d . . .
H8A H 0.4931 0.1992 0.2489 0.144 Uiso 1 1 calc R . .
H8B H 0.4046 0.1515 0.1716 0.144 Uiso 1 1 calc R . .
H8C H 0.4316 0.3275 0.1879 0.144 Uiso 1 1 calc R . .
C9 C 0.5389(4) 0.0538(5) 0.1265(4) 0.110(2) Uani 1 1 d . . .
H9A H 0.5658 0.0514 0.0828 0.164 Uiso 1 1 calc R . .
H9B H 0.4899 -0.0191 0.1111 0.164 Uiso 1 1 calc R . .
H9C H 0.5832 0.0263 0.1824 0.164 Uiso 1 1 calc R . .
C10 C 0.91932(17) 0.3318(3) 0.46509(17) 0.0318(6) Uani 1 1 d . . .
C11 C 0.80132(19) 0.1791(4) 0.44312(19) 0.0388(7) Uani 1 1 d . . .
H11 H 0.7470 0.1420 0.4444 0.047 Uiso 1 1 calc R . .
C12 C 0.8518(2) 0.1117(4) 0.4069(2) 0.0392(7) Uani 1 1 d . . .
H12 H 0.8403 0.0172 0.3771 0.047 Uiso 1 1 calc R . .
C13 C 0.8107(2) 0.4213(4) 0.5285(2) 0.0461(8) Uani 1 1 d . . .
H13 H 0.8553 0.5042 0.5513 0.055 Uiso 1 1 calc R . .
C14 C 0.7999(4) 0.3386(6) 0.6035(3) 0.100(2) Uani 1 1 d . . .
H14A H 0.7517 0.2646 0.5820 0.150 Uiso 1 1 calc R . .
H14B H 0.7863 0.4125 0.6408 0.150 Uiso 1 1 calc R . .
H14C H 0.8549 0.2852 0.6362 0.150 Uiso 1 1 calc R . .
C15 C 0.7247(2) 0.4918(5) 0.4722(3) 0.0589(10) Uani 1 1 d . . .
H15A H 0.7337 0.5498 0.4260 0.088 Uiso 1 1 calc R . .
H15B H 0.7034 0.5604 0.5067 0.088 Uiso 1 1 calc R . .
H15C H 0.6810 0.4113 0.4474 0.088 Uiso 1 1 calc R . .
C16 C 0.99801(19) 0.1770(3) 0.39011(19) 0.0360(6) Uani 1 1 d . . .
H16 H 1.0546 0.2009 0.4383 0.043 Uiso 1 1 calc R . .
C17 C 1.0003(3) 0.0115(4) 0.3663(3) 0.0570(10) Uani 1 1 d . . .
H17A H 1.0020 -0.0530 0.4147 0.086 Uiso 1 1 calc R . .
H17B H 1.0530 -0.0075 0.3526 0.086 Uiso 1 1 calc R . .
H17C H 0.9474 -0.0125 0.3162 0.086 Uiso 1 1 calc R . .
C18 C 0.9896(3) 0.2843(5) 0.3162(2) 0.0613(10) Uani 1 1 d . . .
H18A H 0.9330 0.2665 0.2692 0.092 Uiso 1 1 calc R . .
H18B H 1.0380 0.2654 0.2959 0.092 Uiso 1 1 calc R . .
H18C H 0.9923 0.3901 0.3359 0.092 Uiso 1 1 calc R . .

loop_
_atom_site_aniso_label
_atom_site_aniso_U_11
_atom_site_aniso_U_22
_atom_site_aniso_U_33
_atom_site_aniso_U_23
_atom_site_aniso_U_13
_atom_site_aniso_U_12
Ni1 0.0182(2) 0.0347(3) 0.0216(2) 0.0051(2) 0.00409(17) 0.0030(2)
Ni2 0.0245(2) 0.0243(2) 0.0358(3) -0.0023(2) -0.0026(2) -0.0027(2)
Cl1 0.0469(5) 0.0914(7) 0.0397(4) -0.0080(5) 0.0119(4) 0.0314(5)
Cl2 0.0411(4) 0.0342(4) 0.0549(5) 0.0083(4) -0.0135(3) -0.0051(3)
N1 0.0223(11) 0.0487(15) 0.0284(11) 0.0074(11) 0.0007(9) -0.0032(10)
N2 0.0306(12) 0.0391(13) 0.0264(11) 0.0085(10) -0.0009(10) -0.0016(10)
N3 0.0264(12) 0.0379(13) 0.0353(13) -0.0049(11) 0.0040(10) -0.0029(10)
N4 0.0293(12) 0.0281(12) 0.0317(12) -0.0022(10) 0.0053(10) -0.0070(10)
C1 0.0203(12) 0.0388(15) 0.0257(13) 0.0044(12) 0.0048(10) 0.0034(11)
C2 0.0302(15) 0.0535(19) 0.0308(15) 0.0073(14) -0.0044(12) -0.0016(14)
C3 0.0410(17) 0.0502(19) 0.0288(15) 0.0133(14) -0.0047(13) -0.0014(15)
C4 0.0304(15) 0.0521(19) 0.0432(17) 0.0094(15) 0.0095(13) -0.0094(14)
C5 0.104(3) 0.039(2) 0.067(3) 0.0066(19) 0.025(2) -0.001(2)
C6 0.128(5) 0.064(3) 0.207(7) -0.018(4) 0.136(5) -0.023(3)
C7 0.0386(16) 0.0428(17) 0.0344(15) 0.0085(13) 0.0027(13) -0.0091(14)
C8 0.088(3) 0.144(5) 0.064(3) -0.028(3) 0.037(3) -0.074(4)
C9 0.084(4) 0.042(2) 0.166(6) -0.014(3) 0.002(4) -0.010(2)
C10 0.0269(13) 0.0282(14) 0.0306(14) -0.0012(11) -0.0008(11) -0.0010(11)
C11 0.0324(15) 0.0403(16) 0.0384(16) -0.0038(13) 0.0067(13) -0.0120(13)
C12 0.0395(16) 0.0351(16) 0.0379(16) -0.0061(13) 0.0081(13) -0.0135(13)
C13 0.0342(16) 0.0495(19) 0.0459(18) -0.0131(16) 0.0043(14) 0.0079(14)
C14 0.155(5) 0.104(4) 0.049(2) 0.014(3) 0.046(3) 0.067(4)
C15 0.047(2) 0.066(2) 0.058(2) -0.0033(19) 0.0115(17) 0.0169(18)
C16 0.0353(15) 0.0364(15) 0.0365(15) -0.0033(13) 0.0134(12) -0.0065(12)
C17 0.061(2) 0.0425(19) 0.077(3) -0.0129(19) 0.037(2) -0.0033(17)
C18 0.076(3) 0.064(2) 0.052(2) 0.0117(19) 0.033(2) 0.005(2)

loop_
_atom_type_symbol
_atom_type_description
_atom_type_scat_dispersion_real
_atom_type_scat_dispersion_imag
_atom_type_scat_source
C C 0.0033 0.0016 'International Tables Vol C Tables 4.2.6.8 and 6.1.1.4'
H H 0.0000 0.0000 'International Tables Vol C Tables 4.2.6.8 and 6.1.1.4'
Cl Cl 0.1484 0.1585 'International Tables Vol C Tables 4.2.6.8 and 6.1.1.4'
N N 0.0061 0.0033 'International Tables Vol C Tables 4.2.6.8 and 6.1.1.4'
Ni Ni 0.3393 1.1124 'International Tables Vol C Tables 4.2.6.8 and 6.1.1.4'

loop_
_geom_angle_atom_site_label_1
_geom_angle_atom_site_label_2
_geom_angle_atom_site_label_3
_geom_angle
_geom_angle_site_symmetry_1
_geom_angle_site_symmetry_3
_geom_angle_publ_flag
C1 Ni1 C1 180.0(2) 3_665 . ?
C1 Ni1 Cl1 90.38(9) 3_665 . ?
C1 Ni1 Cl1 89.62(9) . . ?
C1 Ni1 Cl1 89.62(9) 3_665 3_665 ?
C1 Ni1 Cl1 90.38(9) . 3_665 ?
Cl1 Ni1 Cl1 180.00(4) . 3_665 ?
C10 Ni2 C10 180.0 . 3_766 ?
C10 Ni2 Cl2 89.83(8) . . ?
C10 Ni2 Cl2 90.17(8) 3_766 . ?
C10 Ni2 Cl2 90.17(8) . 3_766 ?
C10 Ni2 Cl2 89.83(8) 3_766 3_766 ?
Cl2 Ni2 Cl2 180.00(4) . 3_766 ?
C1 N1 C2 111.2(2) . . ?
C1 N1 C4 123.8(2) . . ?
C2 N1 C4 124.9(2) . . ?
C1 N2 C3 110.3(2) . . ?
C1 N2 C7 124.3(2) . . ?
C3 N2 C7 125.4(2) . . ?
C10 N3 C11 111.3(2) . . ?
C10 N3 C13 124.1(3) . . ?
C11 N3 C13 124.6(3) . . ?
C10 N4 C12 110.4(2) . . ?
C10 N4 C16 123.2(2) . . ?
C12 N4 C16 126.4(2) . . ?
N2 C1 N1 104.8(2) . . ?
N2 C1 Ni1 126.6(2) . . ?
N1 C1 Ni1 128.7(2) . . ?
C3 C2 N1 106.4(3) . . ?
C3 C2 H2 126.8 . . ?
N1 C2 H2 126.8 . . ?
C2 C3 N2 107.3(3) . . ?
C2 C3 H3 126.4 . . ?
N2 C3 H3 126.4 . . ?
N1 C4 C6 109.5(3) . . ?
N1 C4 C5 110.6(3) . . ?
C6 C4 C5 110.7(4) . . ?
N1 C4 H4 108.7 . . ?
C6 C4 H4 108.7 . . ?
C5 C4 H4 108.7 . . ?
C4 C5 H5A 109.5 . . ?
C4 C5 H5B 109.5 . . ?
H5A C5 H5B 109.5 . . ?
C4 C5 H5C 109.5 . . ?
H5A C5 H5C 109.5 . . ?
H5B C5 H5C 109.5 . . ?
C4 C6 H6A 109.5 . . ?
C4 C6 H6B 109.5 . . ?
H6A C6 H6B 109.5 . . ?
C4 C6 H6C 109.5 . . ?
H6A C6 H6C 109.5 . . ?
H6B C6 H6C 109.5 . . ?
N2 C7 C9 110.2(3) . . ?
N2 C7 C8 109.6(3) . . ?
C9 C7 C8 113.8(4) . . ?
N2 C7 H7 107.7 . . ?
C9 C7 H7 107.7 . . ?
C8 C7 H7 107.7 . . ?
C7 C8 H8A 109.5 . . ?
C7 C8 H8B 109.5 . . ?
H8A C8 H8B 109.5 . . ?
C7 C8 H8C 109.5 . . ?
H8A C8 H8C 109.5 . . ?
H8B C8 H8C 109.5 . . ?
C7 C9 H9A 109.5 . . ?
C7 C9 H9B 109.5 . . ?
H9A C9 H9B 109.5 . . ?
C7 C9 H9C 109.5 . . ?
H9A C9 H9C 109.5 . . ?
H9B C9 H9C 109.5 . . ?
N3 C10 N4 104.2(2) . . ?
N3 C10 Ni2 127.4(2) . . ?
N4 C10 Ni2 128.4(2) . . ?
C12 C11 N3 106.8(3) . . ?
C12 C11 H11 126.6 . . ?
N3 C11 H11 126.6 . . ?
C11 C12 N4 107.3(3) . . ?
C11 C12 H12 126.3 . . ?
N4 C12 H12 126.3 . . ?
N3 C13 C15 110.6(3) . . ?
N3 C13 C14 109.6(3) . . ?
C15 C13 C14 110.6(3) . . ?
N3 C13 H13 108.7 . . ?
C15 C13 H13 108.7 . . ?
C14 C13 H13 108.7 . . ?
C13 C14 H14A 109.5 . . ?
C13 C14 H14B 109.5 . . ?
H14A C14 H14B 109.5 . . ?
C13 C14 H14C 109.5 . . ?
H14A C14 H14C 109.5 . . ?
H14B C14 H14C 109.5 . . ?
C13 C15 H15A 109.5 . . ?
C13 C15 H15B 109.5 . . ?
H15A C15 H15B 109.5 . . ?
C13 C15 H15C 109.5 . . ?
H15A C15 H15C 109.5 . . ?
H15B C15 H15C 109.5 . . ?
N4 C16 C17 110.6(3) . . ?
N4 C16 C18 109.5(3) . . ?
C17 C16 C18 112.6(3) . . ?
N4 C16 H16 108.0 . . ?
C17 C16 H16 108.0 . . ?
C18 C16 H16 108.0 . . ?
C16 C17 H17A 109.5 . . ?
C16 C17 H17B 109.5 . . ?
H17A C17 H17B 109.5 . . ?
C16 C17 H17C 109.5 . . ?
H17A C17 H17C 109.5 . . ?
H17B C17 H17C 109.5 . . ?
C16 C18 H18A 109.5 . . ?
C16 C18 H18B 109.5 . . ?
H18A C18 H18B 109.5 . . ?
C16 C18 H18C 109.5 . . ?
H18A C18 H18C 109.5 . . ?
H18B C18 H18C 109.5 . . ?

loop_
_geom_bond_atom_site_label_1
_geom_bond_atom_site_label_2
_geom_bond_distance
_geom_bond_site_symmetry_2
_geom_bond_publ_flag
Ni1 C1 1.919(3) 3_665 ?
Ni1 C1 1.919(3) . ?
Ni1 Cl1 2.1806(9) . ?
Ni1 Cl1 2.1806(9) 3_665 ?
Ni2 C10 1.918(3) . ?
Ni2 C10 1.918(3) 3_766 ?
Ni2 Cl2 2.1895(8) . ?
Ni2 Cl2 2.1895(8) 3_766 ?
N1 C1 1.352(3) . ?
N1 C2 1.381(4) . ?
N1 C4 1.471(4) . ?
N2 C1 1.346(4) . ?
N2 C3 1.391(3) . ?
N2 C7 1.476(4) . ?
N3 C10 1.352(4) . ?
N3 C11 1.384(4) . ?
N3 C13 1.476(4) . ?
N4 C10 1.359(4) . ?
N4 C12 1.390(4) . ?
N4 C16 1.479(4) . ?
C2 C3 1.335(5) . ?
C2 H2 0.9500 . ?
C3 H3 0.9500 . ?
C4 C6 1.498(5) . ?
C4 C5 1.502(5) . ?
C4 H4 1.0000 . ?
C5 H5A 0.9800 . ?
C5 H5B 0.9800 . ?
C5 H5C 0.9800 . ?
C6 H6A 0.9800 . ?
C6 H6B 0.9800 . ?
C6 H6C 0.9800 . ?
C7 C9 1.495(6) . ?
C7 C8 1.505(5) . ?
C7 H7 1.0000 . ?
C8 H8A 0.9800 . ?
C8 H8B 0.9800 . ?
C8 H8C 0.9800 . ?
C9 H9A 0.9800 . ?
C9 H9B 0.9800 . ?
C9 H9C 0.9800 . ?
C11 C12 1.326(4) . ?
C11 H11 0.9500 . ?
C12 H12 0.9500 . ?
C13 C15 1.505(5) . ?
C13 C14 1.514(6) . ?
C13 H13 1.0000 . ?
C14 H14A 0.9800 . ?
C14 H14B 0.9800 . ?
C14 H14C 0.9800 . ?
C15 H15A 0.9800 . ?
C15 H15B 0.9800 . ?
C15 H15C 0.9800 . ?
C16 C17 1.509(4) . ?
C16 C18 1.519(5) . ?
C16 H16 1.0000 . ?
C17 H17A 0.9800 . ?
C17 H17B 0.9800 . ?
C17 H17C 0.9800 . ?
C18 H18A 0.9800 . ?
C18 H18B 0.9800 . ?
C18 H18C 0.9800 . ?

loop_
_geom_torsion_atom_site_label_1
_geom_torsion_atom_site_label_2
_geom_torsion_atom_site_label_3
_geom_torsion_atom_site_label_4
_geom_torsion
_geom_torsion_site_symmetry_1
_geom_torsion_site_symmetry_2
_geom_torsion_site_symmetry_3
_geom_torsion_site_symmetry_4
_geom_torsion_publ_flag
C3 N2 C1 N1 -0.1(3) . . . . ?
C7 N2 C1 N1 178.6(3) . . . . ?
C3 N2 C1 Ni1 179.6(2) . . . . ?
C7 N2 C1 Ni1 -1.7(4) . . . . ?
C2 N1 C1 N2 0.2(3) . . . . ?
C4 N1 C1 N2 -179.9(3) . . . . ?
C2 N1 C1 Ni1 -179.5(2) . . . . ?
C4 N1 C1 Ni1 0.3(4) . . . . ?
C1 Ni1 C1 N2 146(50) 3_665 . . . ?
Cl1 Ni1 C1 N2 90.0(2) . . . . ?
Cl1 Ni1 C1 N2 -90.0(2) 3_665 . . . ?
C1 Ni1 C1 N1 -34(51) 3_665 . . . ?
Cl1 Ni1 C1 N1 -90.3(3) . . . . ?
Cl1 Ni1 C1 N1 89.7(3) 3_665 . . . ?
C1 N1 C2 C3 -0.2(4) . . . . ?
C4 N1 C2 C3 180.0(3) . . . . ?
N1 C2 C3 N2 0.1(4) . . . . ?
C1 N2 C3 C2 0.0(4) . . . . ?
C7 N2 C3 C2 -178.7(3) . . . . ?
C1 N1 C4 C6 -107.3(4) . . . . ?
C2 N1 C4 C6 72.6(5) . . . . ?
C1 N1 C4 C5 130.5(3) . . . . ?
C2 N1 C4 C5 -49.7(4) . . . . ?
C1 N2 C7 C9 121.5(4) . . . . ?
C3 N2 C7 C9 -60.0(5) . . . . ?
C1 N2 C7 C8 -112.4(4) . . . . ?
C3 N2 C7 C8 66.1(5) . . . . ?
C11 N3 C10 N4 -0.3(3) . . . . ?
C13 N3 C10 N4 177.1(3) . . . . ?
C11 N3 C10 Ni2 179.1(2) . . . . ?
C13 N3 C10 Ni2 -3.5(4) . . . . ?
C12 N4 C10 N3 0.4(3) . . . . ?
C16 N4 C10 N3 178.8(2) . . . . ?
C12 N4 C10 Ni2 -178.9(2) . . . . ?
C16 N4 C10 Ni2 -0.5(4) . . . . ?
C10 Ni2 C10 N3 -71(100) 3_766 . . . ?
Cl2 Ni2 C10 N3 -75.1(2) . . . . ?
Cl2 Ni2 C10 N3 104.9(2) 3_766 . . . ?
C10 Ni2 C10 N4 108(100) 3_766 . . . ?
Cl2 Ni2 C10 N4 104.0(2) . . . . ?
Cl2 Ni2 C10 N4 -76.0(2) 3_766 . . . ?
C10 N3 C11 C12 0.0(3) . . . . ?
C13 N3 C11 C12 -177.4(3) . . . . ?
N3 C11 C12 N4 0.2(3) . . . . ?
C10 N4 C12 C11 -0.4(3) . . . . ?
C16 N4 C12 C11 -178.8(3) . . . . ?
C10 N3 C13 C15 117.0(3) . . . . ?
C11 N3 C13 C15 -65.9(4) . . . . ?
C10 N3 C13 C14 -120.8(4) . . . . ?
C11 N3 C13 C14 56.3(4) . . . . ?
C10 N4 C16 C17 163.7(3) . . . . ?
C12 N4 C16 C17 -18.2(4) . . . . ?
C10 N4 C16 C18 -71.7(3) . . . . ?
C12 N4 C16 C18 106.4(3) . . . . ?
